data_1502798
loop_
_publ_author_name
'Wei, Xiaomei'
'Rodr\'iguez, Abimael D'
'Baran, Peter'
'Raptis, Raphael G.'

_publ_section_title
;
 Dolabellane-type diterpenoids with antiprotozoan activity from a
 southwestern Caribbean gorgonian octocoral of the genus Eunicea.
;
_journal_issue 5
_journal_name_full 'Journal of natural products'
_journal_page_first 925
_journal_page_last 934
_journal_paper_doi 10.1021/np100074r
_journal_volume 73
_journal_year 2010
_chemical_formula_sum 'C20 H30 O2'
_chemical_formula_weight 302.44
_chemical_name_systematic
; 
 ? 
;
_space_group_IT_number 18
_symmetry_cell_setting orthorhombic
_symmetry_space_group_name_Hall 'P 2 2ab'
_symmetry_space_group_name_H-M 'P 21 21 2'
_atom_sites_solution_hydrogens geom
_atom_sites_solution_primary direct
_atom_sites_solution_secondary difmap
_audit_creation_method SHELXL-97
_cell_angle_alpha 90.00
_cell_angle_beta 90.00
_cell_angle_gamma 90.00
_cell_formula_units_Z 4
_cell_length_a 11.1485(15)
_cell_length_b 21.716(3)
_cell_length_c 7.5900(11)
_cell_measurement_temperature 299(2)
_cell_volume 1837.5(4)
_computing_cell_refinement 'BRUKER SMART-NT V5.0'
_computing_data_collection 'BRUKER SMART-NT V5.0'
_computing_data_reduction 'BRUKER SAINT-NT V5/6.0'
_computing_molecular_graphics 'BRUKER SHELXTL-NT V5.1'
_computing_publication_material 'BRUKER SHELXTL-NT V5.1'
_computing_structure_refinement 'SHELXL-97 (Sheldrick, 1997)'
_computing_structure_solution 'SHELXS-97 (Sheldrick, 1990)'
_diffrn_ambient_temperature 299(2)
_diffrn_measured_fraction_theta_full 0.996
_diffrn_measured_fraction_theta_max 0.996
_diffrn_measurement_device_type 'Bruker AXS SMART CCD area detector'
_diffrn_measurement_method 'phi and omega scans'
_diffrn_radiation_monochromator graphite
_diffrn_radiation_source 'fine-focus sealed tube'
_diffrn_radiation_type MoK\a
_diffrn_radiation_wavelength 0.71073
_diffrn_reflns_av_R_equivalents 0.0217
_diffrn_reflns_av_sigmaI/netI 0.0206
_diffrn_reflns_limit_h_max 14
_diffrn_reflns_limit_h_min -14
_diffrn_reflns_limit_k_max 28
_diffrn_reflns_limit_k_min -26
_diffrn_reflns_limit_l_max 8
_diffrn_reflns_limit_l_min -10
_diffrn_reflns_number 12536
_diffrn_reflns_theta_full 27.99
_diffrn_reflns_theta_max 27.99
_diffrn_reflns_theta_min 1.88
_exptl_absorpt_coefficient_mu 0.068
_exptl_absorpt_correction_type none
_exptl_crystal_colour colorless
_exptl_crystal_density_diffrn 1.093
_exptl_crystal_density_method 'not measured'
_exptl_crystal_description needle
_exptl_crystal_F_000 664
_exptl_crystal_size_max 0.34
_exptl_crystal_size_mid 0.29
_exptl_crystal_size_min 0.24
_refine_diff_density_max 0.173
_refine_diff_density_min -0.128
_refine_diff_density_rms 0.025
_refine_ls_abs_structure_details 'Flack H D (1983), Acta Cryst. A39, 876-881'
_refine_ls_abs_structure_Flack 1.2(14)
_refine_ls_extinction_coef 0.0195(17)
_refine_ls_extinction_expression Fc^*^=kFc[1+0.001xFc^2^\l^3^/sin(2\q)]^-1/4^
_refine_ls_extinction_method SHELXL
_refine_ls_goodness_of_fit_ref 1.057
_refine_ls_hydrogen_treatment mixed
_refine_ls_matrix_type full
_refine_ls_number_parameters 205
_refine_ls_number_reflns 4358
_refine_ls_number_restraints 0
_refine_ls_restrained_S_all 1.057
_refine_ls_R_factor_all 0.0541
_refine_ls_R_factor_gt 0.0417
_refine_ls_shift/su_max 0.000
_refine_ls_shift/su_mean 0.000
_refine_ls_structure_factor_coef Fsqd
_refine_ls_weighting_details 'calc w=1/[\s^2^(Fo^2^)+(0.0495P)^2^+0.1913P] where P=(Fo^2^+2Fc^2^)/3'
_refine_ls_weighting_scheme calc
_refine_ls_wR_factor_gt 0.1008
_refine_ls_wR_factor_ref 0.1072
_reflns_number_gt 3596
_reflns_number_total 4358
_reflns_threshold_expression >2sigma(I)
_cod_data_source_file np100074r_si_003.cif
_cod_data_source_block ar028
_cod_depositor_comments
;
The following automatic conversions were performed:

'_symmetry_cell_setting' value 'Orthorhombic' changed to
'orthorhombic' according to
/home/saulius/struct/CIF-dictionaries/cif_core.dic dictionary named
'cif_core.dic' version 2.4.2 from 2011-04-26.

Automatic conversion script
Id: cif_fix_values 1715 2011-07-08 13:25:40Z adriana 
;
_cod_original_sg_symbol_H-M P2(1)2(1)2
_cod_database_code 1502798

loop_
_symmetry_equiv_pos_as_xyz
'x, y, z'
'-x, -y, z'
'-x+1/2, y+1/2, -z'
'x+1/2, -y+1/2, -z'

loop_
_atom_site_label
_atom_site_type_symbol
_atom_site_fract_x
_atom_site_fract_y
_atom_site_fract_z
_atom_site_U_iso_or_equiv
_atom_site_adp_type
_atom_site_occupancy
_atom_site_symmetry_multiplicity
_atom_site_calc_flag
_atom_site_refinement_flags
O1 O 0.05605(10) 0.65404(6) 0.54265(19) 0.0679(4) Uani 1 1 d .
O2 O 0.59147(13) 0.70284(8) 1.10466(17) 0.0779(4) Uani 1 1 d .
C1 C 0.44094(14) 0.69944(7) 0.8714(2) 0.0451(3) Uani 1 1 d .
C2 C 0.34529(15) 0.67165(8) 0.9951(2) 0.0536(4) Uani 1 1 d .
H2A H 0.3591 0.6867 1.1137 0.064 Uiso 1 1 calc R
H2B H 0.2667 0.6859 0.9582 0.064 Uiso 1 1 calc R
C3 C 0.34534(15) 0.60272(8) 0.9979(2) 0.0523(4) Uani 1 1 d .
H3 H 0.4202 0.5839 1.0021 0.063 Uiso 1 1 calc R
C4 C 0.25104(16) 0.56502(8) 0.9951(2) 0.0554(4) Uani 1 1 d .
C5 C 0.12240(16) 0.58641(9) 1.0006(3) 0.0640(5) Uani 1 1 d .
H5A H 0.1199 0.6267 1.0558 0.077 Uiso 1 1 calc R
H5B H 0.0771 0.5583 1.0745 0.077 Uiso 1 1 calc R
C6 C 0.06037(16) 0.59066(9) 0.8212(3) 0.0629(5) Uani 1 1 d .
H6A H 0.0761 0.5534 0.7548 0.075 Uiso 1 1 calc R
H6B H -0.0256 0.5938 0.8386 0.075 Uiso 1 1 calc R
C7 C 0.10304(14) 0.64501(8) 0.7183(2) 0.0539(4) Uani 1 1 d .
H7 H 0.1085 0.6830 0.7876 0.065 Uiso 1 1 calc R
C8 C 0.18438(13) 0.64358(8) 0.5647(2) 0.0470(4) Uani 1 1 d .
C9 C 0.25634(13) 0.70122(8) 0.5241(2) 0.0493(4) Uani 1 1 d .
H9A H 0.2333 0.7327 0.6083 0.059 Uiso 1 1 calc R
H9B H 0.2326 0.7157 0.4084 0.059 Uiso 1 1 calc R
C10 C 0.39430(13) 0.69594(7) 0.5268(2) 0.0447(3) Uani 1 1 d .
H10A H 0.4188 0.6724 0.4243 0.054 Uiso 1 1 calc R
H10B H 0.4274 0.7370 0.5137 0.054 Uiso 1 1 calc R
C11 C 0.45136(12) 0.66643(6) 0.68946(19) 0.0379(3) Uani 1 1 d .
H11 H 0.4140 0.6259 0.7033 0.045 Uiso 1 1 calc R
C12 C 0.58655(12) 0.65523(6) 0.6683(2) 0.0415(3) Uani 1 1 d .
C13 C 0.64604(14) 0.66845(8) 0.8163(2) 0.0539(4) Uani 1 1 d .
H13 H 0.7284 0.6639 0.8303 0.065 Uiso 1 1 calc R
C14 C 0.56649(15) 0.69070(8) 0.9516(2) 0.0548(4) Uani 1 1 d .
C15 C 0.42202(18) 0.76947(8) 0.8583(3) 0.0624(5) Uani 1 1 d .
H15A H 0.3427 0.7777 0.8154 0.094 Uiso 1 1 calc R
H15B H 0.4799 0.7867 0.7788 0.094 Uiso 1 1 calc R
H15C H 0.4317 0.7877 0.9727 0.094 Uiso 1 1 calc R
C16 C 0.2676(2) 0.49622(10) 0.9881(4) 0.0832(7) Uani 1 1 d .
H16A H 0.3514 0.4868 0.9766 0.125 Uiso 1 1 calc R
H16B H 0.2249 0.4799 0.8888 0.125 Uiso 1 1 calc R
H16C H 0.2372 0.4781 1.0944 0.125 Uiso 1 1 calc R
C17 C 0.22525(16) 0.58366(9) 0.4872(3) 0.0614(5) Uani 1 1 d .
H17A H 0.1596 0.5551 0.4860 0.092 Uiso 1 1 calc R
H17B H 0.2895 0.5672 0.5569 0.092 Uiso 1 1 calc R
H17C H 0.2528 0.5903 0.3689 0.092 Uiso 1 1 calc R
C18 C 0.63848(13) 0.63010(7) 0.5004(2) 0.0497(4) Uani 1 1 d .
H18 H 0.6195 0.6591 0.4055 0.060 Uiso 1 1 calc R
C19 C 0.58098(17) 0.56828(9) 0.4541(3) 0.0716(6) Uani 1 1 d .
H19A H 0.5930 0.5398 0.5493 0.107 Uiso 1 1 calc R
H19B H 0.6172 0.5522 0.3489 0.107 Uiso 1 1 calc R
H19C H 0.4966 0.5739 0.4350 0.107 Uiso 1 1 calc R
C20 C 0.77526(15) 0.62303(10) 0.5077(3) 0.0690(5) Uani 1 1 d .
H20A H 0.8109 0.6617 0.5396 0.104 Uiso 1 1 calc R
H20B H 0.8045 0.6105 0.3943 0.104 Uiso 1 1 calc R
H20C H 0.7960 0.5925 0.5939 0.104 Uiso 1 1 calc R

loop_
_atom_site_aniso_label
_atom_site_aniso_U_11
_atom_site_aniso_U_22
_atom_site_aniso_U_33
_atom_site_aniso_U_23
_atom_site_aniso_U_13
_atom_site_aniso_U_12
O1 0.0343(5) 0.0884(9) 0.0809(9) 0.0163(7) -0.0135(6) 0.0037(6)
O2 0.0721(9) 0.1084(11) 0.0532(7) -0.0079(7) -0.0206(7) -0.0131(8)
C1 0.0415(8) 0.0491(8) 0.0448(8) -0.0031(7) -0.0053(6) -0.0046(7)
C2 0.0522(9) 0.0666(10) 0.0421(8) -0.0072(8) 0.0029(7) -0.0072(7)
C3 0.0502(9) 0.0675(10) 0.0392(8) 0.0077(8) 0.0021(7) 0.0011(7)
C4 0.0604(10) 0.0622(10) 0.0437(8) 0.0081(8) 0.0010(8) -0.0064(8)
C5 0.0549(10) 0.0744(11) 0.0627(11) 0.0083(10) 0.0120(9) -0.0112(8)
C6 0.0434(9) 0.0742(11) 0.0710(12) 0.0047(10) 0.0013(9) -0.0103(8)
C7 0.0382(8) 0.0590(10) 0.0644(10) -0.0002(8) -0.0019(7) 0.0027(7)
C8 0.0336(7) 0.0577(9) 0.0498(8) 0.0029(7) -0.0112(6) 0.0026(6)
C9 0.0412(8) 0.0534(9) 0.0534(9) 0.0095(8) -0.0089(7) 0.0064(6)
C10 0.0374(7) 0.0512(8) 0.0454(8) 0.0081(7) -0.0009(6) 0.0015(6)
C11 0.0344(6) 0.0389(7) 0.0404(7) 0.0019(6) -0.0038(6) -0.0034(6)
C12 0.0333(7) 0.0385(7) 0.0525(8) 0.0093(6) -0.0031(6) -0.0033(5)
C13 0.0358(7) 0.0617(10) 0.0642(10) 0.0057(9) -0.0114(8) -0.0042(7)
C14 0.0518(9) 0.0592(9) 0.0533(10) 0.0015(8) -0.0145(8) -0.0115(8)
C15 0.0631(11) 0.0518(9) 0.0723(12) -0.0102(9) -0.0049(9) -0.0060(8)
C16 0.0888(15) 0.0648(12) 0.0959(18) 0.0186(13) -0.0079(14) -0.0071(10)
C17 0.0555(10) 0.0672(11) 0.0614(11) -0.0142(9) -0.0056(9) -0.0071(8)
C18 0.0377(7) 0.0522(8) 0.0593(9) 0.0077(8) 0.0057(7) 0.0019(6)
C19 0.0577(11) 0.0675(11) 0.0897(15) -0.0205(10) 0.0112(11) -0.0016(9)
C20 0.0404(8) 0.0774(12) 0.0892(15) 0.0096(12) 0.0122(10) 0.0053(8)

loop_
_atom_type_symbol
_atom_type_description
_atom_type_scat_dispersion_real
_atom_type_scat_dispersion_imag
_atom_type_scat_source
C C 0.0033 0.0016 'International Tables Vol C Tables 4.2.6.8 and 6.1.1.4'
H H 0.0000 0.0000 'International Tables Vol C Tables 4.2.6.8 and 6.1.1.4'
O O 0.0106 0.0060 'International Tables Vol C Tables 4.2.6.8 and 6.1.1.4'

loop_
_geom_angle_atom_site_label_1
_geom_angle_atom_site_label_2
_geom_angle_atom_site_label_3
_geom_angle
C7 O1 C8 61.13(10)
C15 C1 C14 105.80(13)
C15 C1 C2 109.32(14)
C14 C1 C2 109.86(13)
C15 C1 C11 114.04(13)
C14 C1 C11 103.05(12)
C2 C1 C11 114.22(12)
C3 C2 C1 113.53(14)
C4 C3 C2 127.86(17)
C3 C4 C16 120.86(18)
C3 C4 C5 124.10(17)
C16 C4 C5 115.03(16)
C4 C5 C6 115.09(16)
C7 C6 C5 111.68(15)
O1 C7 C8 59.86(10)
O1 C7 C6 118.31(15)
C8 C7 C6 126.29(16)
O1 C8 C7 59.00(10)
O1 C8 C17 112.84(13)
C7 C8 C17 120.99(15)
O1 C8 C9 111.51(12)
C7 C8 C9 117.85(14)
C17 C8 C9 118.37(14)
C8 C9 C10 117.58(12)
C11 C10 C9 117.14(12)
C10 C11 C12 112.98(12)
C10 C11 C1 119.41(12)
C12 C11 C1 103.79(11)
C13 C12 C18 126.88(13)
C13 C12 C11 111.45(14)
C18 C12 C11 121.63(12)
C12 C13 C14 111.45(14)
O2 C14 C13 127.51(17)
O2 C14 C1 123.80(18)
C13 C14 C1 108.66(14)
C12 C18 C19 110.62(14)
C12 C18 C20 112.86(15)
C19 C18 C20 109.72(14)

loop_
_geom_bond_atom_site_label_1
_geom_bond_atom_site_label_2
_geom_bond_distance
O1 C7 1.446(2)
O1 C8 1.4583(17)
O2 C14 1.224(2)
C1 C15 1.538(2)
C1 C14 1.538(2)
C1 C2 1.544(2)
C1 C11 1.560(2)
C2 C3 1.497(2)
C3 C4 1.333(2)
C4 C16 1.506(3)
C4 C5 1.508(3)
C5 C6 1.529(3)
C6 C7 1.493(3)
C7 C8 1.477(2)
C8 C17 1.499(3)
C8 C9 1.518(2)
C9 C10 1.5425(19)
C10 C11 1.5298(19)
C11 C12 1.5350(18)
C12 C13 1.336(2)
C12 C18 1.503(2)
C13 C14 1.440(3)
C18 C19 1.529(2)
C18 C20 1.534(2)
